data_7153148
loop_
_publ_author_name
'Masusai, Chonticha'
'Soorukram, Darunee'
'Kuhakarn, Chutima'
'Tuchinda, Patoomratana'
'Pakawatchai, Chaveng'
'Saithong, Saowanit'
'Reutrakul, Vichai'
'Pohmakotr, Manat'

_publ_section_title
;
 A synthesis of \g-trifluoromethyl \a,\b-unsaturated \g-butyrolactones
 using CF(3)SiMe(3) as a trifluoromethylating agent.
;
_journal_issue 38
_journal_name_full 'Organic &amp; biomolecular chemistry'
_journal_page_first 6650
_journal_page_last 6658
_journal_paper_doi 10.1039/c3ob41247d
_journal_volume 11
_journal_year 2013
_chemical_formula_moiety 'C10 H8 F3 O3, H'
_chemical_formula_sum 'C10 H9 F3 O3'
_chemical_formula_weight 234.17
_space_group_IT_number 15
_symmetry_cell_setting monoclinic
_symmetry_space_group_name_Hall '-C 2yc'
_symmetry_space_group_name_H-M 'C 1 2/c 1'
_atom_sites_solution_hydrogens geom
_atom_sites_solution_primary direct
_atom_sites_solution_secondary difmap
_audit_creation_method SHELXL-97
_audit_update_record
;
2013-04-09 # Formatted by publCIF
;
_cell_angle_alpha 90.00
_cell_angle_beta 134.379(10)
_cell_angle_gamma 90.00
_cell_formula_units_Z 8
_cell_length_a 17.239(11)
_cell_length_b 12.975(8)
_cell_length_c 12.221(7)
_cell_measurement_reflns_used 998
_cell_measurement_temperature 293(2)
_cell_measurement_theta_max 21.56
_cell_measurement_theta_min 2.28
_cell_volume 1954(2)
_computing_cell_refinement 'SAINT (Bruker, 2003)'
_computing_data_collection 'SMART (Bruker, 1998)'
_computing_data_reduction 'SAINT (Bruker, 2003)'
_computing_molecular_graphics 'Mercury 3.0 (Macrae <i>et al</i>., 2008)'
_computing_publication_material 'SHEXTL(Sheldrick, 2008), Platon (Spek, 2009) and publCIF (Westrip, 2010)'
_computing_structure_refinement 'SHELXL97 (Sheldrick, 2008)'
_computing_structure_solution 'SHELXS97 (Sheldrick, 2008)'
_diffrn_ambient_temperature 293(2)
_diffrn_measured_fraction_theta_full 0.990
_diffrn_measured_fraction_theta_max 0.990
_diffrn_measurement_device_type 'Bruker APEX CCD area-detector'
_diffrn_measurement_method 'Frames, each covering 0.3 \% in \w'
_diffrn_radiation_monochromator graphite
_diffrn_radiation_source 'fine-focus sealed tube'
_diffrn_radiation_type MoK\a
_diffrn_radiation_wavelength 0.71073
_diffrn_reflns_av_R_equivalents 0.7145
_diffrn_reflns_av_sigmaI/netI 0.6044
_diffrn_reflns_limit_h_max 22
_diffrn_reflns_limit_h_min -22
_diffrn_reflns_limit_k_max 16
_diffrn_reflns_limit_k_min -17
_diffrn_reflns_limit_l_max 16
_diffrn_reflns_limit_l_min -15
_diffrn_reflns_number 7440
_diffrn_reflns_theta_full 27.88
_diffrn_reflns_theta_max 27.88
_diffrn_reflns_theta_min 2.29
_diffrn_standards_decay_% 0
_diffrn_standards_number 0
_exptl_absorpt_coefficient_mu 0.153
_exptl_absorpt_correction_T_max 0.985
_exptl_absorpt_correction_T_min 0.975
_exptl_absorpt_correction_type multi-scan
_exptl_absorpt_process_details 'SADABS (Bruker, 2003)'
_exptl_crystal_colour colourless
_exptl_crystal_density_diffrn 1.592
_exptl_crystal_density_method 'not measured'
_exptl_crystal_description block
_exptl_crystal_F_000 960
_exptl_crystal_size_max 0.163
_exptl_crystal_size_mid 0.136
_exptl_crystal_size_min 0.072
_refine_diff_density_max 0.638
_refine_diff_density_min -0.629
_refine_diff_density_rms 0.154
_refine_ls_extinction_method none
_refine_ls_goodness_of_fit_ref 0.960
_refine_ls_hydrogen_treatment mixed
_refine_ls_matrix_type full
_refine_ls_number_parameters 148
_refine_ls_number_reflns 2304
_refine_ls_number_restraints 0
_refine_ls_restrained_S_all 0.960
_refine_ls_R_factor_all 0.1909
_refine_ls_R_factor_gt 0.1265
_refine_ls_shift/su_max 0.000
_refine_ls_shift/su_mean 0.000
_refine_ls_structure_factor_coef Fsqd
_refine_ls_weighting_details 'calc w=1/[\s^2^(Fo^2^)+(0.1103P)^2^+0.0000P] where P=(Fo^2^+2Fc^2^)/3'
_refine_ls_weighting_scheme calc
_refine_ls_wR_factor_gt 0.2795
_refine_ls_wR_factor_ref 0.2964
_reflns_number_gt 833
_reflns_number_total 2304
_reflns_threshold_expression >2sigma(I)
_cod_data_source_file c3ob41247d.txt
_cod_data_source_block cm002-rt-c2-c
_cod_original_sg_symbol_Hall '-C 2yc '
_cod_original_sg_symbol_H-M 'C 2/c'
_cod_database_code 7153148

loop_
_symmetry_equiv_pos_as_xyz
'x, y, z'
'-x, y, -z+1/2'
'x+1/2, y+1/2, z'
'-x+1/2, y+1/2, -z+1/2'
'-x, -y, -z'
'x, -y, z-1/2'
'-x+1/2, -y+1/2, -z'
'x+1/2, -y+1/2, z-1/2'

loop_
_atom_site_label
_atom_site_type_symbol
_atom_site_fract_x
_atom_site_fract_y
_atom_site_fract_z
_atom_site_U_iso_or_equiv
_atom_site_adp_type
_atom_site_occupancy
_atom_site_symmetry_multiplicity
_atom_site_calc_flag
_atom_site_refinement_flags
C1 C 0.6938(3) 0.7398(5) 0.7204(5) 0.0237(12) Uani 1 1 d .
O2 O 0.8044(2) 0.7471(3) 0.8278(3) 0.0242(9) Uani 1 1 d .
C3 C 0.8522(3) 0.6453(4) 0.8552(4) 0.0202(11) Uani 1 1 d .
C3A C 0.7589(4) 0.5683(5) 0.7726(5) 0.0259(11) Uani 1 1 d .
H4A H 0.7588 0.5208 0.7102 0.031 Uiso 1 1 calc R
C4 C 0.7492(5) 0.5078(5) 0.8733(6) 0.0328(12) Uani 1 1 d .
H5 H 0.7977 0.4484 0.9293 0.039 Uiso 1 1 calc R
C5 C 0.7479(5) 0.5812(5) 0.9642(6) 0.0377(15) Uani 1 1 d .
H6 H 0.8029 0.5902 1.0697 0.045 Uiso 1 1 calc R
C6 C 0.6547(5) 0.6323(6) 0.8693(7) 0.0416(16) Uani 1 1 d .
H7 H 0.6326 0.6824 0.8971 0.050 Uiso 1 1 calc R
C7 C 0.5909(5) 0.5955(6) 0.7093(7) 0.0402(16) Uani 1 1 d .
H8 H 0.5126 0.6091 0.6326 0.048 Uiso 1 1 calc R
C7A C 0.6568(4) 0.6347(5) 0.6716(5) 0.0251(12) Uani 1 1 d .
H7A H 0.6153 0.6257 0.5630 0.030 Uiso 1 1 calc R
C8 C 0.6262(5) 0.4827(6) 0.7448(8) 0.0467(17) Uani 1 1 d .
H8A H 0.6068 0.4466 0.6590 0.056 Uiso 1 1 calc R
H8B H 0.5997 0.4453 0.7821 0.056 Uiso 1 1 calc R
O1 O 0.6440(3) 0.8198(4) 0.6860(4) 0.0434(12) Uani 1 1 d .
O3 O 0.9324(2) 0.6283(4) 1.0084(3) 0.0359(12) Uani 1 1 d .
H3 H 1.009(5) 0.689(5) 1.042(7) 0.043 Uiso 1 1 d .
C9 C 0.8956(4) 0.6527(5) 0.7824(6) 0.0298(13) Uani 1 1 d .
F1 F 0.9421(4) 0.5671(3) 0.7980(5) 0.0596(13) Uani 1 1 d .
F2 F 0.9690(3) 0.7271(3) 0.8444(4) 0.0478(11) Uani 1 1 d .
F3 F 0.8159(3) 0.6724(4) 0.6321(3) 0.0546(13) Uani 1 1 d .

loop_
_atom_site_aniso_label
_atom_site_aniso_U_11
_atom_site_aniso_U_22
_atom_site_aniso_U_33
_atom_site_aniso_U_23
_atom_site_aniso_U_13
_atom_site_aniso_U_12
C1 0.009(2) 0.029(3) 0.0224(18) 0.000(2) 0.0071(17) 0.002(2)
O2 0.0129(16) 0.020(2) 0.0274(14) -0.0039(17) 0.0098(12) -0.0012(16)
C3 0.012(2) 0.029(3) 0.0162(17) 0.001(2) 0.0082(17) 0.007(2)
C3A 0.021(2) 0.030(3) 0.0285(19) -0.004(3) 0.0182(19) -0.003(3)
C4 0.038(3) 0.028(3) 0.039(2) -0.001(3) 0.029(2) -0.005(3)
C5 0.050(3) 0.039(4) 0.044(3) -0.016(3) 0.041(3) -0.024(3)
C6 0.051(4) 0.046(4) 0.061(3) -0.017(4) 0.052(3) -0.017(4)
C7 0.027(3) 0.039(4) 0.057(3) -0.024(3) 0.031(3) -0.011(3)
C7A 0.013(2) 0.026(3) 0.0260(18) -0.002(3) 0.0098(18) 0.007(2)
C8 0.047(4) 0.037(4) 0.068(4) -0.026(4) 0.044(3) -0.025(4)
O1 0.022(2) 0.040(3) 0.0446(19) 0.000(2) 0.0149(18) 0.013(2)
O3 0.0125(17) 0.063(3) 0.0221(14) 0.012(2) 0.0084(13) 0.001(2)
C9 0.029(3) 0.037(3) 0.033(2) 0.007(3) 0.025(2) 0.009(3)
F1 0.072(3) 0.051(3) 0.104(3) 0.024(3) 0.079(2) 0.033(2)
F2 0.0385(19) 0.057(3) 0.064(2) -0.004(2) 0.0412(17) -0.015(2)
F3 0.056(2) 0.088(3) 0.0297(13) 0.014(2) 0.0333(15) 0.004(2)

loop_
_atom_type_symbol
_atom_type_description
_atom_type_scat_dispersion_real
_atom_type_scat_dispersion_imag
_atom_type_scat_source
C C 0.0033 0.0016 'International Tables Vol C Tables 4.2.6.8 and 6.1.1.4'
H H 0.0000 0.0000 'International Tables Vol C Tables 4.2.6.8 and 6.1.1.4'
O O 0.0106 0.0060 'International Tables Vol C Tables 4.2.6.8 and 6.1.1.4'
F F 0.0171 0.0103 'International Tables Vol C Tables 4.2.6.8 and 6.1.1.4'

loop_
_geom_angle_atom_site_label_1
_geom_angle_atom_site_label_2
_geom_angle_atom_site_label_3
_geom_angle
O1 C1 O2 116.5(5)
O1 C1 C7A 131.2(4)
O2 C1 C7A 112.2(4)
C1 O2 C3 109.9(4)
O3 C3 O2 109.2(4)
O3 C3 C9 112.1(4)
O2 C3 C9 103.8(4)
O3 C3 C3A 113.0(4)
O2 C3 C3A 105.9(4)
C9 C3 C3A 112.2(4)
C7A C3A C3 104.6(5)
C7A C3A C4 102.9(4)
C3 C3A C4 116.8(4)
C7A C3A H4A 110.7
C3 C3A H4A 110.7
C4 C3A H4A 110.7
C5 C4 C8 99.6(5)
C5 C4 C3A 109.5(5)
C8 C4 C3A 97.6(4)
C5 C4 H5 115.9
C8 C4 H5 115.9
C3A C4 H5 115.9
C6 C5 C4 108.1(5)
C6 C5 H6 125.9
C4 C5 H6 125.9
C5 C6 C7 108.4(5)
C5 C6 H7 125.8
C7 C6 H7 125.8
C6 C7 C8 98.7(6)
C6 C7 C7A 104.8(4)
C8 C7 C7A 99.6(5)
C6 C7 H8 116.9
C8 C7 H8 116.9
C7A C7 H8 116.9
C1 C7A C3A 105.8(4)
C1 C7A C7 112.6(5)
C3A C7A C7 103.9(5)
C1 C7A H7A 111.4
C3A C7A H7A 111.4
C7 C7A H7A 111.4
C7 C8 C4 94.4(5)
C7 C8 H8A 112.8
C4 C8 H8A 112.8
C7 C8 H8B 112.8
C4 C8 H8B 112.8
H8A C8 H8B 110.3
C3 O3 H3 99(3)
F1 C9 F2 107.0(4)
F1 C9 F3 107.4(5)
F2 C9 F3 107.3(5)
F1 C9 C3 111.5(5)
F2 C9 C3 112.1(5)
F3 C9 C3 111.3(4)

loop_
_geom_bond_atom_site_label_1
_geom_bond_atom_site_label_2
_geom_bond_distance
C1 O1 1.219(7)
C1 O2 1.366(5)
C1 C7A 1.446(8)
O2 C3 1.466(6)
C3 O3 1.358(5)
C3 C9 1.514(6)
C3 C3A 1.527(8)
C3A C7A 1.524(7)
C3A C4 1.564(7)
C3A H4A 0.9800
C4 C5 1.476(8)
C4 C8 1.553(8)
C4 H5 0.9800
C5 C6 1.326(9)
C5 H6 0.9300
C6 C7 1.501(9)
C6 H7 0.9300
C7 C8 1.527(10)
C7 C7A 1.579(8)
C7 H8 0.9800
C7A H7A 0.9800
C8 H8A 0.9700
C8 H8B 0.9700
O3 H3 1.34(7)
C9 F1 1.305(8)
C9 F2 1.329(7)
C9 F3 1.340(6)

loop_
_geom_hbond_atom_site_label_D
_geom_hbond_atom_site_label_H
_geom_hbond_atom_site_label_A
_geom_hbond_distance_DH
_geom_hbond_distance_HA
_geom_hbond_distance_DA
_geom_hbond_angle_DHA
_geom_hbond_site_symmetry_A
O3 H3 O1 1.34(7) 1.67(6) 2.721(5) 129(5) 8_566

loop_
_geom_torsion_atom_site_label_1
_geom_torsion_atom_site_label_2
_geom_torsion_atom_site_label_3
_geom_torsion_atom_site_label_4
_geom_torsion
O1 C1 O2 C3 -179.3(4)
C7A C1 O2 C3 3.0(6)
C1 O2 C3 O3 -131.8(4)
C1 O2 C3 C9 108.5(4)
C1 O2 C3 C3A -9.8(5)
O3 C3 C3A C7A 131.9(4)
O2 C3 C3A C7A 12.4(4)
C9 C3 C3A C7A -100.2(5)
O3 C3 C3A C4 18.9(7)
O2 C3 C3A C4 -100.6(5)
C9 C3 C3A C4 146.9(5)
C7A C3A C4 C5 -60.9(5)
C3 C3A C4 C5 53.0(6)
C7A C3A C4 C8 42.1(5)
C3 C3A C4 C8 156.0(5)
C8 C4 C5 C6 -32.0(6)
C3A C4 C5 C6 69.6(6)
C4 C5 C6 C7 -1.2(7)
C5 C6 C7 C8 34.5(6)
C5 C6 C7 C7A -68.0(7)
O1 C1 C7A C3A -172.1(5)
O2 C1 C7A C3A 5.2(6)
O1 C1 C7A C7 -59.2(7)
O2 C1 C7A C7 118.1(5)
C3 C3A C7A C1 -10.7(5)
C4 C3A C7A C1 111.8(5)
C3 C3A C7A C7 -129.5(4)
C4 C3A C7A C7 -7.0(5)
C6 C7 C7A C1 -43.7(7)
C8 C7 C7A C1 -145.4(5)
C6 C7 C7A C3A 70.3(6)
C8 C7 C7A C3A -31.4(5)
C6 C7 C8 C4 -50.0(5)
C7A C7 C8 C4 56.8(5)
C5 C4 C8 C7 50.1(5)
C3A C4 C8 C7 -61.2(5)
O3 C3 C9 F1 61.9(7)
O2 C3 C9 F1 179.6(4)
C3A C3 C9 F1 -66.5(6)
O3 C3 C9 F2 -58.0(7)
O2 C3 C9 F2 59.7(5)
C3A C3 C9 F2 173.6(4)
O3 C3 C9 F3 -178.3(5)
O2 C3 C9 F3 -60.6(6)
C3A C3 C9 F3 53.3(7)
